data_7133043
loop_
_publ_author_name
'Tao, Li'
'Wang, He'
'Liu, Xiao-Fei'
'Ren, Wei-Min'
'Lu, Xiao-Bing'
'Zhang, Wen-Zhen'

_publ_section_title
;
 Electrochemical ring-opening carboxylation of cyclic carbonate with
 carbon dioxide.
;
_journal_issue 44
_journal_name_full 'Chemical communications (Cambridge, England)'
_journal_page_first 5735
_journal_page_last 5738
_journal_paper_doi 10.1039/d4cc01695e
_journal_volume 60
_journal_year 2024
_chemical_formula_sum 'C12 H14 O4'
_chemical_formula_weight 222.23
_space_group_IT_number 14
_space_group_name_Hall '-P 2yn'
_space_group_name_H-M_alt 'P 1 21/n 1'
_symmetry_cell_setting monoclinic
_symmetry_space_group_name_H-M 'P 1 21/n 1'
_atom_sites_solution_hydrogens geom
_atom_sites_solution_primary direct
_atom_sites_solution_secondary difmap
_audit_creation_method SHELXL-97
_audit_update_record
;
2023-01-06 deposited with the CCDC.	2024-05-08 downloaded from the CCDC.
;
_cell_angle_alpha 90.00
_cell_angle_beta 110.1490(10)
_cell_angle_gamma 90.00
_cell_formula_units_Z 4
_cell_length_a 5.8827(3)
_cell_length_b 24.9167(9)
_cell_length_c 8.1339(3)
_cell_measurement_reflns_used 5888
_cell_measurement_temperature 120(2)
_cell_measurement_theta_max 27.4985
_cell_measurement_theta_min 3.6256
_cell_volume 1119.28(8)
_computing_cell_refinement 'Bruker SMART'
_computing_data_collection 'Bruker SMART'
_computing_data_reduction 'Bruker SAINT'
_computing_structure_refinement 'SHELXL-97 (Sheldrick, 1997)'
_computing_structure_solution 'SHELXS-97 (Sheldrick, 1990)'
_diffrn_ambient_temperature 120(2)
_diffrn_measured_fraction_theta_full 0.993
_diffrn_measured_fraction_theta_max 0.993
_diffrn_measurement_device_type 'CCD area detector'
_diffrn_measurement_method 'phi and omega scans'
_diffrn_radiation_monochromator graphite
_diffrn_radiation_source 'fine-focus sealed tube'
_diffrn_radiation_type MoK\a
_diffrn_radiation_wavelength 0.71073
_diffrn_reflns_av_R_equivalents 0.0176
_diffrn_reflns_av_sigmaI/netI 0.0155
_diffrn_reflns_limit_h_max 5
_diffrn_reflns_limit_h_min -6
_diffrn_reflns_limit_k_max 25
_diffrn_reflns_limit_k_min -29
_diffrn_reflns_limit_l_max 9
_diffrn_reflns_limit_l_min -9
_diffrn_reflns_number 8018
_diffrn_reflns_theta_full 25.00
_diffrn_reflns_theta_max 25.00
_diffrn_reflns_theta_min 3.13
_exptl_absorpt_coefficient_mu 0.099
_exptl_absorpt_correction_type none
_exptl_crystal_colour white
_exptl_crystal_density_diffrn 1.319
_exptl_crystal_density_method 'not measured'
_exptl_crystal_description block
_exptl_crystal_F_000 472
_refine_diff_density_max 0.414
_refine_diff_density_min -0.190
_refine_diff_density_rms 0.037
_refine_ls_extinction_method none
_refine_ls_goodness_of_fit_ref 1.043
_refine_ls_hydrogen_treatment mixed
_refine_ls_matrix_type full
_refine_ls_number_parameters 145
_refine_ls_number_reflns 1951
_refine_ls_number_restraints 0
_refine_ls_restrained_S_all 1.043
_refine_ls_R_factor_all 0.0444
_refine_ls_R_factor_gt 0.0409
_refine_ls_shift/su_max 0.000
_refine_ls_shift/su_mean 0.000
_refine_ls_structure_factor_coef Fsqd
_refine_ls_weighting_details 'calc w=1/[\s^2^(Fo^2^)+(0.0392P)^2^+0.6992P] where P=(Fo^2^+2Fc^2^)/3'
_refine_ls_weighting_scheme calc
_refine_ls_wR_factor_gt 0.0987
_refine_ls_wR_factor_ref 0.1014
_reflns_number_gt 1785
_reflns_number_total 1951
_reflns_threshold_expression >2sigma(I)
_cod_data_source_file d4cc01695e2.cif
_cod_data_source_block 1
_cod_depositor_comments
;
The following automatic conversions were performed:

data item '_symmetry_cell_setting' value 'Monoclinic' was changed to
'monoclinic' in accordance with the
/home/data/users/saulius/crontab/automatic-downloads/rss-feeds/RSC/lib/dictionaries/cif_core.dic
dictionary named 'cif_core.dic' version 2.4.2 last updated on
2011-04-26.

Automatic conversion script
Id: cif_fix_values 8170 2020-07-09 18:12:32Z antanas 

 Adding full bibliography for 7133043--7133046.cif.
;
_cod_original_sg_symbol_H-M 'P2(1)/n  '
_cod_database_code 7133043

loop_
_symmetry_equiv_pos_as_xyz
'x, y, z'
'-x+1/2, y+1/2, -z+1/2'
'-x, -y, -z'
'x-1/2, -y-1/2, z-1/2'

loop_
_atom_site_label
_atom_site_type_symbol
_atom_site_fract_x
_atom_site_fract_y
_atom_site_fract_z
_atom_site_U_iso_or_equiv
_atom_site_adp_type
_atom_site_occupancy
_atom_site_symmetry_multiplicity
_atom_site_calc_flag
_atom_site_refinement_flags
_atom_site_disorder_assembly
_atom_site_disorder_group
O4 O 0.06715(19) 0.04340(4) 0.18868(14) 0.0293(3) Uani 1 1 d . . .
O2 O -0.91440(19) 0.11625(5) -0.22823(14) 0.0313(3) Uani 1 1 d . . .
O3 O -0.2627(2) 0.02456(5) 0.25413(16) 0.0391(3) Uani 1 1 d . . .
O1 O -0.6003(2) 0.12417(6) -0.32009(15) 0.0414(3) Uani 1 1 d . . .
C9 C -0.6801(3) 0.11311(6) -0.20798(19) 0.0243(3) Uani 1 1 d . . .
C11 C -0.1713(3) 0.04296(6) 0.1557(2) 0.0251(3) Uani 1 1 d . . .
C12 C 0.2150(3) 0.02092(7) 0.3552(2) 0.0313(4) Uani 1 1 d . . .
H12A H 0.3860 0.0229 0.3664 0.047 Uiso 1 1 calc R . .
H12B H 0.1698 -0.0167 0.3617 0.047 Uiso 1 1 calc R . .
H12C H 0.1893 0.0413 0.4505 0.047 Uiso 1 1 calc R . .
C3 C -0.4638(3) 0.14700(6) 0.09380(19) 0.0266(4) Uani 1 1 d . . .
C2 C -0.5298(3) 0.09679(6) -0.02171(19) 0.0259(3) Uani 1 1 d . . .
H2A H -0.6311 0.0730 0.0242 0.031 Uiso 1 1 calc R . .
C1 C -0.3083(3) 0.06512(7) -0.0222(2) 0.0288(4) Uani 1 1 d . . .
H1A H -0.3605 0.0352 -0.1072 0.035 Uiso 1 1 calc R . .
H1B H -0.2006 0.0888 -0.0601 0.035 Uiso 1 1 calc R . .
C10 C -1.0741(3) 0.13456(7) -0.3984(2) 0.0330(4) Uani 1 1 d . . .
H10A H -1.2410 0.1357 -0.3992 0.049 Uiso 1 1 calc R . .
H10B H -1.0642 0.1098 -0.4892 0.049 Uiso 1 1 calc R . .
H10C H -1.0250 0.1705 -0.4215 0.049 Uiso 1 1 calc R . .
C8 C -0.2827(3) 0.18235(7) 0.0884(2) 0.0334(4) Uani 1 1 d . . .
H8A H -0.1951 0.1754 0.0120 0.040 Uiso 1 1 calc R . .
C4 C -0.5898(3) 0.15839(6) 0.2050(2) 0.0307(4) Uani 1 1 d . . .
H4A H -0.7139 0.1347 0.2100 0.037 Uiso 1 1 calc R . .
C7 C -0.2295(3) 0.22783(7) 0.1943(2) 0.0379(4) Uani 1 1 d . . .
H7A H -0.1049 0.2516 0.1907 0.045 Uiso 1 1 calc R . .
C5 C -0.5376(3) 0.20381(7) 0.3091(2) 0.0354(4) Uani 1 1 d . . .
H5A H -0.6266 0.2111 0.3843 0.042 Uiso 1 1 calc R . .
C6 C -0.3575(3) 0.23849(7) 0.3047(2) 0.0371(4) Uani 1 1 d . . .
H6A H -0.3215 0.2695 0.3770 0.045 Uiso 1 1 calc R . .

loop_
_atom_site_aniso_label
_atom_site_aniso_U_11
_atom_site_aniso_U_22
_atom_site_aniso_U_33
_atom_site_aniso_U_23
_atom_site_aniso_U_13
_atom_site_aniso_U_12
O4 0.0203(6) 0.0393(6) 0.0265(6) 0.0079(5) 0.0057(4) 0.0001(5)
O2 0.0213(6) 0.0411(7) 0.0301(6) 0.0105(5) 0.0070(5) 0.0044(5)
O3 0.0269(6) 0.0560(8) 0.0370(7) 0.0181(6) 0.0144(5) 0.0062(5)
O1 0.0266(7) 0.0715(9) 0.0262(6) 0.0122(6) 0.0091(5) 0.0019(6)
C9 0.0222(8) 0.0247(8) 0.0261(8) -0.0002(6) 0.0084(6) -0.0003(6)
C11 0.0235(8) 0.0266(8) 0.0257(8) 0.0002(6) 0.0091(6) -0.0001(6)
C12 0.0258(9) 0.0396(9) 0.0258(8) 0.0061(7) 0.0053(7) 0.0052(7)
C3 0.0308(9) 0.0236(8) 0.0224(7) 0.0046(6) 0.0051(6) 0.0025(6)
C2 0.0231(8) 0.0291(8) 0.0259(8) 0.0042(6) 0.0090(6) 0.0013(6)
C1 0.0264(8) 0.0340(8) 0.0261(8) 0.0028(6) 0.0091(7) 0.0022(7)
C10 0.0241(8) 0.0410(9) 0.0284(8) 0.0065(7) 0.0020(7) 0.0036(7)
C8 0.0360(10) 0.0331(9) 0.0320(9) 0.0036(7) 0.0128(7) 0.0012(7)
C4 0.0355(9) 0.0289(8) 0.0270(8) 0.0016(6) 0.0098(7) -0.0015(7)
C7 0.0376(10) 0.0313(9) 0.0378(9) 0.0049(7) 0.0041(8) -0.0082(7)
C5 0.0426(10) 0.0341(9) 0.0284(8) -0.0019(7) 0.0108(7) 0.0061(7)
C6 0.0484(11) 0.0251(8) 0.0282(9) -0.0025(7) 0.0009(8) 0.0015(7)

loop_
_atom_type_symbol
_atom_type_description
_atom_type_scat_dispersion_real
_atom_type_scat_dispersion_imag
_atom_type_scat_source
C C 0.0033 0.0016 'International Tables Vol C Tables 4.2.6.8 and 6.1.1.4'
H H 0.0000 0.0000 'International Tables Vol C Tables 4.2.6.8 and 6.1.1.4'
O O 0.0106 0.0060 'International Tables Vol C Tables 4.2.6.8 and 6.1.1.4'

loop_
_geom_angle_atom_site_label_1
_geom_angle_atom_site_label_2
_geom_angle_atom_site_label_3
_geom_angle
_geom_angle_site_symmetry_1
_geom_angle_site_symmetry_3
_geom_angle_publ_flag
C11 O4 C12 115.85(12) . . ?
C9 O2 C10 115.98(12) . . ?
O1 C9 O2 123.68(14) . . ?
O1 C9 C2 125.16(14) . . ?
O2 C9 C2 111.08(12) . . ?
O3 C11 O4 123.47(14) . . ?
O3 C11 C1 124.75(14) . . ?
O4 C11 C1 111.68(12) . . ?
C8 C3 C4 118.60(15) . . ?
C8 C3 C2 122.10(14) . . ?
C4 C3 C2 119.29(14) . . ?
C9 C2 C3 109.25(12) . . ?
C9 C2 C1 109.82(12) . . ?
C3 C2 C1 112.83(13) . . ?
C11 C1 C2 111.34(13) . . ?
C7 C8 C3 120.39(16) . . ?
C5 C4 C3 120.84(16) . . ?
C8 C7 C6 120.12(16) . . ?
C4 C5 C6 120.52(16) . . ?
C7 C6 C5 119.52(15) . . ?

loop_
_geom_bond_atom_site_label_1
_geom_bond_atom_site_label_2
_geom_bond_distance
_geom_bond_site_symmetry_2
_geom_bond_publ_flag
O4 C11 1.3343(18) . ?
O4 C12 1.4470(18) . ?
O2 C9 1.3332(19) . ?
O2 C10 1.4528(18) . ?
O3 C11 1.1985(19) . ?
O1 C9 1.1927(19) . ?
C9 C2 1.523(2) . ?
C11 C1 1.499(2) . ?
C3 C8 1.395(2) . ?
C3 C4 1.382(2) . ?
C3 C2 1.532(2) . ?
C2 C1 1.525(2) . ?
C8 C7 1.392(2) . ?
C4 C5 1.383(2) . ?
C7 C6 1.382(3) . ?
C5 C6 1.377(3) . ?
